data_4112863
loop_
_publ_author_name
'Anxin Wu'
'Pritam Mukhopadhyay'
'Arindam Chakraborty'
'James C. Fettinger'
'Lyle Isaacs'

_publ_section_title
;
 Molecular Clips Form Isostructural Dimeric Aggregates from Benzene to
 Water
;
_journal_name_full 'Journal of the American Chemical Society'
_journal_page_first 10035
_journal_page_last 10043
_journal_paper_doi 10.1021/ja0486972
_journal_volume 126
_journal_year 2004
_chemical_formula_moiety 'C52.15 H54.30 N12 O17'
_chemical_formula_sum 'C52.15 H54.3 N12 O17'
_chemical_formula_weight 1121.18
_chemical_name_systematic
; 
 ? 
;
_space_group_IT_number 14
_symmetry_cell_setting monoclinic
_symmetry_space_group_name_Hall '-P 2ybc'
_symmetry_space_group_name_H-M 'P 1 21/c 1'
_atom_sites_solution_hydrogens geom
_atom_sites_solution_primary direct
_atom_sites_solution_secondary difmap
_audit_creation_method SHELXL-97
_cell_angle_alpha 90.00
_cell_angle_beta 111.5020(10)
_cell_angle_gamma 90.00
_cell_formula_units_Z 4
_cell_length_a 20.2117(7)
_cell_length_b 15.3609(5)
_cell_length_c 17.3442(6)
_cell_measurement_reflns_used 8419
_cell_measurement_temperature 173(2)
_cell_measurement_theta_max 25.535
_cell_measurement_theta_min 2.351
_cell_volume 5010.1(3)
_computing_cell_refinement 'Bruker SMART'
_computing_data_collection 'Bruker SMART'
_computing_data_reduction 'Bruker SAINT'
_computing_molecular_graphics 'Bruker SHELXTL'
_computing_publication_material 'Bruker SHELXTL'
_computing_structure_refinement 'SHELXL-97 (Sheldrick, 1997)'
_computing_structure_solution 'SHELXS-97 (Sheldrick, 1990)'
_diffrn_ambient_temperature 173(2)
_diffrn_measured_fraction_theta_full 0.999
_diffrn_measured_fraction_theta_max 0.999
_diffrn_measurement_device_type 'CCD area detector'
_diffrn_measurement_method 'phi and omega scans'
_diffrn_radiation_monochromator graphite
_diffrn_radiation_source 'fine-focus sealed tube'
_diffrn_radiation_type MoK\a
_diffrn_radiation_wavelength 0.71073
_diffrn_reflns_av_R_equivalents 0.0525
_diffrn_reflns_av_sigmaI/netI 0.0400
_diffrn_reflns_limit_h_max 26
_diffrn_reflns_limit_h_min -26
_diffrn_reflns_limit_k_max 19
_diffrn_reflns_limit_k_min -19
_diffrn_reflns_limit_l_max 22
_diffrn_reflns_limit_l_min -22
_diffrn_reflns_number 44821
_diffrn_reflns_theta_full 27.50
_diffrn_reflns_theta_max 27.50
_diffrn_reflns_theta_min 1.71
_exptl_absorpt_coefficient_mu 0.113
_exptl_absorpt_correction_T_max 0.9867
_exptl_absorpt_correction_T_min 0.9682
_exptl_absorpt_correction_type 'empirical, SADABS (multi-scan)'
_exptl_absorpt_process_details 'Blessing,R.H.(1995).Acta Cryst.,A51,33-38.'
_exptl_crystal_colour Colorless
_exptl_crystal_density_diffrn 1.486
_exptl_crystal_density_meas 0
_exptl_crystal_description Block
_exptl_crystal_F_000 2349
_exptl_crystal_size_max 0.29
_exptl_crystal_size_mid 0.18
_exptl_crystal_size_min 0.12
_refine_diff_density_max 0.366
_refine_diff_density_min -0.343
_refine_diff_density_rms 0.055
_refine_ls_extinction_method none
_refine_ls_goodness_of_fit_ref 1.096
_refine_ls_hydrogen_treatment mixed
_refine_ls_matrix_type full
_refine_ls_number_parameters 753
_refine_ls_number_reflns 11486
_refine_ls_number_restraints 8
_refine_ls_restrained_S_all 1.100
_refine_ls_R_factor_all 0.0948
_refine_ls_R_factor_gt 0.0521
_refine_ls_shift/su_max 0.000
_refine_ls_shift/su_mean 0.000
_refine_ls_structure_factor_coef Fsqd
_refine_ls_weighting_details 'calc w=1/[\s^2^(Fo^2^)+(0.0865P)^2^+0.2511P] where P=(Fo^2^+2Fc^2^)/3'
_refine_ls_weighting_scheme calc
_refine_ls_wR_factor_gt 0.1426
_refine_ls_wR_factor_ref 0.1595
_reflns_number_gt 7274
_reflns_number_total 11486
_reflns_threshold_expression >2sigma(I)
_cod_data_source_file ja0486972si20040307_015733.cif
_cod_data_source_block Compound2
_cod_original_formula_sum 'C52.15 H54.30 N12 O17'
_cod_database_code 4112863

loop_
_symmetry_equiv_pos_as_xyz
'x, y, z'
'-x, y+1/2, -z+1/2'
'-x, -y, -z'
'x, -y-1/2, z-1/2'

loop_
_atom_site_label
_atom_site_type_symbol
_atom_site_fract_x
_atom_site_fract_y
_atom_site_fract_z
_atom_site_U_iso_or_equiv
_atom_site_adp_type
_atom_site_occupancy
_atom_site_symmetry_multiplicity
_atom_site_calc_flag
_atom_site_refinement_flags
_atom_site_disorder_assembly
_atom_site_disorder_group
C1 C 0.35984(12) 0.35154(14) 0.49357(12) 0.0329(5) Uani 1 1 d . . .
H1A H 0.3260 0.3097 0.4559 0.039 Uiso 1 1 calc R . .
H1B H 0.4083 0.3347 0.4978 0.039 Uiso 1 1 calc R . .
C1A C 0.41177(10) 0.37875(13) 0.64727(12) 0.0285(4) Uani 1 1 d . . .
C1B C 0.47878(11) 0.32042(13) 0.67203(13) 0.0333(5) Uani 1 1 d . . .
C1C C 0.59466(13) 0.30357(17) 0.77560(19) 0.0548(7) Uani 1 1 d . . .
H1CA H 0.5866 0.2461 0.7964 0.066 Uiso 1 1 calc R . .
H1CB H 0.6154 0.2942 0.7326 0.066 Uiso 1 1 calc R . .
C1D C 0.64340(17) 0.3555(2) 0.8439(2) 0.0915(12) Uani 1 1 d . . .
H1DA H 0.6892 0.3255 0.8676 0.137 Uiso 1 1 calc R . .
H1DB H 0.6230 0.3632 0.8868 0.137 Uiso 1 1 calc R . .
H1DC H 0.6505 0.4126 0.8230 0.137 Uiso 1 1 calc R . .
N1 N 0.35533(9) 0.34494(11) 0.57556(10) 0.0301(4) Uani 1 1 d . . .
O1A O 0.48455(9) 0.25828(10) 0.63310(10) 0.0479(4) Uani 1 1 d . . .
O1B O 0.52676(8) 0.35127(10) 0.74006(10) 0.0426(4) Uani 1 1 d . . .
C2 C 0.29134(11) 0.34741(13) 0.58485(12) 0.0319(5) Uani 1 1 d . . .
C2A C 0.37689(10) 0.38584(12) 0.71483(11) 0.0269(4) Uani 1 1 d . . .
C2B C 0.40577(10) 0.31832(13) 0.78489(12) 0.0294(4) Uani 1 1 d . . .
C2C C 0.41100(13) 0.16652(14) 0.81052(14) 0.0406(5) Uani 1 1 d . . .
H2CA H 0.3878 0.1729 0.8515 0.049 Uiso 1 1 calc R . .
H2CB H 0.4631 0.1652 0.8406 0.049 Uiso 1 1 calc R . .
C2D C 0.38694(13) 0.08474(15) 0.76216(14) 0.0434(5) Uani 1 1 d . . .
H2DA H 0.3990 0.0348 0.8000 0.065 Uiso 1 1 calc R . .
H2DB H 0.4106 0.0788 0.7222 0.065 Uiso 1 1 calc R . .
H2DC H 0.3353 0.0868 0.7325 0.065 Uiso 1 1 calc R . .
N2 N 0.30179(8) 0.36973(10) 0.66602(9) 0.0271(4) Uani 1 1 d . . .
O2 O 0.23378(8) 0.33162(11) 0.53069(9) 0.0437(4) Uani 1 1 d . . .
O2A O 0.43477(9) 0.33508(10) 0.85681(9) 0.0449(4) Uani 1 1 d . . .
O2B O 0.39163(8) 0.23922(9) 0.75222(8) 0.0332(3) Uani 1 1 d . . .
C3 C 0.25102(10) 0.34183(13) 0.70271(12) 0.0296(4) Uani 1 1 d . . .
H3A H 0.2119 0.3100 0.6603 0.036 Uiso 1 1 calc R . .
H3B H 0.2750 0.3007 0.7483 0.036 Uiso 1 1 calc R . .
C3A C 0.25660(10) 0.46295(12) 0.80848(11) 0.0260(4) Uani 1 1 d . . .
C3B C 0.29255(10) 0.40438(14) 0.88533(12) 0.0312(4) Uani 1 1 d . . .
C3C C 0.37031(18) 0.4055(2) 1.02642(17) 0.0861(12) Uani 1 1 d . . .
H3CA H 0.3450 0.4097 1.0655 0.103 Uiso 1 1 calc R . .
H3CB H 0.3742 0.3432 1.0141 0.103 Uiso 1 1 calc R . .
C3D C 0.44006(15) 0.4425(2) 1.06348(19) 0.0689(8) Uani 1 1 d . . .
H3DA H 0.4662 0.4123 1.1155 0.103 Uiso 1 1 calc R . .
H3DB H 0.4360 0.5045 1.0747 0.103 Uiso 1 1 calc R . .
H3DC H 0.4657 0.4362 1.0255 0.103 Uiso 1 1 calc R . .
N3 N 0.22084(8) 0.41195(10) 0.73489(9) 0.0282(4) Uani 1 1 d . . .
O3A O 0.28557(9) 0.32700(10) 0.88418(9) 0.0440(4) Uani 1 1 d . . .
O3B O 0.32992(9) 0.45217(11) 0.94943(9) 0.0486(4) Uani 1 1 d . . .
C4 C 0.14918(10) 0.43000(13) 0.69949(12) 0.0308(4) Uani 1 1 d . . .
C4A C 0.19341(11) 0.52010(13) 0.81516(12) 0.0294(4) Uani 1 1 d . . .
C4B C 0.18467(14) 0.51670(16) 0.90011(15) 0.0433(6) Uani 1 1 d . A .
C4C C 0.1635(5) 0.4293(4) 1.0017(5) 0.0793(17) Uani 0.61 1 d PD A 2
H4CA H 0.2058 0.4576 1.0427 0.095 Uiso 0.61 1 calc PR A 2
H4CB H 0.1208 0.4600 1.0028 0.095 Uiso 0.61 1 calc PR A 2
C4D C 0.1612(4) 0.3489(5) 1.0230(5) 0.100(2) Uiso 0.61 1 d PD A 2
H4DA H 0.1569 0.3467 1.0774 0.150 Uiso 0.61 1 calc PR A 2
H4DB H 0.2049 0.3191 1.0257 0.150 Uiso 0.61 1 calc PR A 2
H4DC H 0.1201 0.3201 0.9819 0.150 Uiso 0.61 1 calc PR A 2
C4E C 0.1277(11) 0.4209(19) 0.9751(14) 0.126(12) Uiso 0.25 1 d PD A 1
H4E1 H 0.1169 0.3578 0.9696 0.151 Uiso 0.25 1 calc PR A 1
H4E2 H 0.1638 0.4291 1.0314 0.151 Uiso 0.25 1 calc PR A 1
C4F C 0.0721(9) 0.4565(9) 0.9771(8) 0.095(5) Uiso 0.25 1 d PD A 1
H4F1 H 0.0717 0.5181 0.9622 0.142 Uiso 0.25 1 calc PR A 1
H4F2 H 0.0712 0.4516 1.0330 0.142 Uiso 0.25 1 calc PR A 1
H4F3 H 0.0302 0.4274 0.9375 0.142 Uiso 0.25 1 calc PR A 1
C4G C 0.1654(9) 0.4347(9) 1.0011(8) 0.0793(17) Uani 0.15 1 d PRD A 3
H4G1 H 0.1703 0.4945 1.0237 0.095 Uiso 0.15 1 calc PR A 3
H4G2 H 0.1184 0.4124 0.9974 0.095 Uiso 0.15 1 calc PR A 3
C4H C 0.2112(10) 0.3895(13) 1.0497(12) 0.060(5) Uiso 0.15 1 d PD A 3
H4H1 H 0.1920 0.3608 1.0874 0.090 Uiso 0.15 1 calc PR A 3
H4H2 H 0.2518 0.4259 1.0817 0.090 Uiso 0.15 1 calc PR A 3
H4H3 H 0.2267 0.3454 1.0191 0.090 Uiso 0.15 1 calc PR A 3
N4 N 0.13189(9) 0.48575(11) 0.74987(11) 0.0326(4) Uani 1 1 d . . .
O4 O 0.10849(8) 0.40035(10) 0.63430(9) 0.0410(4) Uani 1 1 d . . .
O4A O 0.19409(14) 0.57828(13) 0.94436(12) 0.0776(7) Uani 1 1 d . . .
O4B O 0.16687(11) 0.43883(12) 0.91621(12) 0.0602(5) Uani 1 1 d D . .
C5 C 0.06223(11) 0.52824(14) 0.72201(15) 0.0390(5) Uani 1 1 d . . .
H5A H 0.0523 0.5471 0.7713 0.047 Uiso 1 1 calc R . .
H5B H 0.0255 0.4851 0.6918 0.047 Uiso 1 1 calc R . .
C5A C 0.05580(11) 0.60588(13) 0.66667(13) 0.0333(5) Uani 1 1 d . . .
C6 C 0.00188(12) 0.61061(15) 0.58753(14) 0.0396(5) Uani 1 1 d . . .
C6A C -0.09173(12) 0.50733(15) 0.58997(15) 0.0416(5) Uani 1 1 d . . .
C6B C -0.14463(11) 0.44137(15) 0.53901(14) 0.0387(5) Uani 1 1 d . . .
C6C C -0.19155(12) 0.45706(17) 0.45973(14) 0.0454(6) Uani 1 1 d . . .
H6CA H -0.1897 0.5102 0.4326 0.054 Uiso 1 1 calc R . .
C6D C -0.24128(13) 0.39466(18) 0.42018(15) 0.0508(6) Uani 1 1 d . . .
H6DA H -0.2743 0.4073 0.3661 0.061 Uiso 1 1 calc R . .
C6E C -0.19934(14) 0.30278(17) 0.52880(16) 0.0531(7) Uani 1 1 d . . .
H6EA H -0.2006 0.2475 0.5529 0.064 Uiso 1 1 calc R . .
C6F C -0.14917(13) 0.36209(17) 0.57506(15) 0.0484(6) Uani 1 1 d . . .
H6FA H -0.1186 0.3490 0.6301 0.058 Uiso 1 1 calc R . .
N6 N -0.04939(10) 0.54294(12) 0.55382(12) 0.0428(5) Uani 1 1 d . . .
H6A H -0.0537 0.5227 0.5048 0.051 Uiso 1 1 calc R . .
N6D N -0.24591(12) 0.31768(15) 0.45313(13) 0.0534(5) Uani 1 1 d . . .
O6A O -0.08692(9) 0.52365(12) 0.66118(11) 0.0525(4) Uani 1 1 d . . .
C7 C -0.00093(14) 0.68152(16) 0.53689(15) 0.0494(6) Uani 1 1 d . . .
H7A H -0.0370 0.6839 0.4832 0.059 Uiso 1 1 calc R . .
C8 C 0.04717(15) 0.74807(17) 0.56268(15) 0.0528(7) Uani 1 1 d . . .
H8A H 0.0446 0.7959 0.5269 0.063 Uiso 1 1 calc R . .
C9 C 0.09986(13) 0.74549(14) 0.64155(14) 0.0414(5) Uani 1 1 d . B .
C9A C 0.10410(11) 0.67479(13) 0.69349(13) 0.0330(5) Uani 1 1 d . . .
C9B C 0.1560(3) 0.8769(3) 0.6206(2) 0.0719(11) Uani 0.82 1 d PD B 1
H9BA H 0.1917 0.9190 0.6532 0.108 Uiso 0.82 1 calc PR B 1
H9BB H 0.1105 0.9067 0.5929 0.108 Uiso 0.82 1 calc PR B 1
H9BC H 0.1717 0.8503 0.5788 0.108 Uiso 0.82 1 calc PR B 1
C9C C 0.1898(8) 0.8364(12) 0.6390(10) 0.055(4) Uiso 0.18 1 d PD B 2
H9C1 H 0.2187 0.8849 0.6705 0.083 Uiso 0.18 1 calc PR B 2
H9C2 H 0.1628 0.8554 0.5822 0.083 Uiso 0.18 1 calc PR B 2
H9C3 H 0.2209 0.7878 0.6380 0.083 Uiso 0.18 1 calc PR B 2
O9 O 0.14745(11) 0.81214(11) 0.67297(10) 0.0592(5) Uani 1 1 d D . .
C10 C 0.16020(11) 0.67756(13) 0.78046(13) 0.0321(4) Uani 1 1 d . . .
H10A H 0.1860 0.7336 0.7879 0.039 Uiso 1 1 calc R . .
H10B H 0.1360 0.6760 0.8208 0.039 Uiso 1 1 calc R . .
N10 N 0.21192(9) 0.60667(10) 0.79953(10) 0.0292(4) Uani 1 1 d . . .
C11 C 0.27674(10) 0.61239(13) 0.79284(11) 0.0279(4) Uani 1 1 d . . .
N11 N 0.30439(8) 0.52848(10) 0.79875(10) 0.0277(4) Uani 1 1 d . . .
O11 O 0.30583(8) 0.67811(9) 0.78381(9) 0.0362(3) Uani 1 1 d . . .
C12 C 0.37888(10) 0.51510(13) 0.81214(12) 0.0286(4) Uani 1 1 d . . .
H12A H 0.4003 0.4784 0.8621 0.034 Uiso 1 1 calc R . .
H12B H 0.4032 0.5722 0.8238 0.034 Uiso 1 1 calc R . .
N12 N 0.39278(9) 0.47457(10) 0.74380(10) 0.0277(4) Uani 1 1 d . . .
C13 C 0.42103(10) 0.52235(13) 0.69540(12) 0.0286(4) Uani 1 1 d . . .
N13 N 0.43059(9) 0.46757(11) 0.63859(10) 0.0292(4) Uani 1 1 d . . .
O13 O 0.43586(8) 0.59911(9) 0.70359(9) 0.0384(4) Uani 1 1 d . . .
C14 C 0.45358(11) 0.49549(14) 0.57170(12) 0.0321(4) Uani 1 1 d . . .
H14A H 0.4853 0.4506 0.5630 0.039 Uiso 1 1 calc R . .
H14B H 0.4811 0.5502 0.5881 0.039 Uiso 1 1 calc R . .
C14A C 0.39163(11) 0.50995(14) 0.49189(12) 0.0317(4) Uani 1 1 d . . .
C15 C 0.37950(12) 0.59206(14) 0.45548(13) 0.0361(5) Uani 1 1 d . . .
C15A C 0.40972(14) 0.74335(15) 0.47701(17) 0.0519(6) Uani 1 1 d . . .
H15A H 0.4505 0.7806 0.5067 0.078 Uiso 1 1 calc R . .
H15B H 0.3710 0.7551 0.4969 0.078 Uiso 1 1 calc R . .
H15C H 0.3935 0.7556 0.4175 0.078 Uiso 1 1 calc R . .
O15 O 0.43042(8) 0.65379(10) 0.49160(10) 0.0449(4) Uani 1 1 d . . .
C16 C 0.31875(12) 0.60749(16) 0.38512(14) 0.0415(5) Uani 1 1 d . . .
H16A H 0.3110 0.6633 0.3597 0.050 Uiso 1 1 calc R . .
C17 C 0.27015(12) 0.54159(15) 0.35275(14) 0.0405(5) Uani 1 1 d . . .
H17A H 0.2282 0.5529 0.3061 0.049 Uiso 1 1 calc R . .
C18 C 0.28186(11) 0.45876(14) 0.38764(13) 0.0347(5) Uani 1 1 d . . .
C18A C 0.34369(11) 0.44165(14) 0.45620(12) 0.0312(4) Uani 1 1 d . . .
C18B C 0.18862(12) 0.37929(17) 0.27758(15) 0.0454(6) Uani 1 1 d . . .
C18C C 0.12598(12) 0.31922(17) 0.26093(15) 0.0448(6) Uani 1 1 d . . .
C18D C 0.06959(15) 0.3278(2) 0.18627(17) 0.0693(9) Uani 1 1 d . . .
H18A H 0.0717 0.3685 0.1460 0.083 Uiso 1 1 calc R . .
C18E C 0.01057(16) 0.2767(3) 0.17119(19) 0.0768(10) Uani 1 1 d . . .
H18B H -0.0279 0.2843 0.1199 0.092 Uiso 1 1 calc R . .
C18F C 0.05778(15) 0.20893(19) 0.2930(2) 0.0641(8) Uani 1 1 d . . .
H18C H 0.0547 0.1663 0.3312 0.077 Uiso 1 1 calc R . .
C18G C 0.11969(14) 0.25817(17) 0.31494(18) 0.0565(7) Uani 1 1 d . . .
H18D H 0.1571 0.2494 0.3669 0.068 Uiso 1 1 calc R . .
N18 N 0.22948(10) 0.39219(13) 0.35772(11) 0.0404(4) Uani 1 1 d . . .
H18E H 0.2234 0.3568 0.3945 0.048 Uiso 1 1 calc R . .
N18E N 0.00353(12) 0.21737(17) 0.22313(16) 0.0644(7) Uani 1 1 d . . .
O18A O 0.19953(11) 0.41513(14) 0.22012(11) 0.0657(6) Uani 1 1 d . . .
O21 O -0.0406(3) 0.4552(4) 0.8283(4) 0.142(2) Uani 0.60 1 d P C 4
O31 O 0.017(3) 0.502(4) 0.928(4) 0.19(2) Uiso 0.10 1 d P D 4
O41 O -0.0005(10) 0.5354(11) 0.9714(11) 0.182(6) Uiso 0.15 1 d P . 4
O32 O -0.0005(10) 0.5354(11) 0.9714(11) 0.182(6) Uiso 0.15 1 d P E 5
H32 H 0.0247 0.4904 0.9852 0.273 Uiso 0.15 1 calc PR E 5
C32 C 0.003(4) 0.569(5) 0.897(4) 0.25(3) Uiso 0.15 1 d P E 5
H32A H 0.0292 0.6244 0.9084 0.371 Uiso 0.15 1 calc PR E 5
H32B H -0.0451 0.5790 0.8566 0.371 Uiso 0.15 1 calc PR E 5
H32C H 0.0277 0.5275 0.8739 0.371 Uiso 0.15 1 calc PR E 5

loop_
_atom_site_aniso_label
_atom_site_aniso_U_11
_atom_site_aniso_U_22
_atom_site_aniso_U_33
_atom_site_aniso_U_23
_atom_site_aniso_U_13
_atom_site_aniso_U_12
C1 0.0375(11) 0.0342(11) 0.0284(10) -0.0042(8) 0.0138(9) -0.0030(9)
C1A 0.0303(10) 0.0254(10) 0.0300(10) -0.0022(8) 0.0111(8) -0.0021(8)
C1B 0.0359(11) 0.0291(11) 0.0387(11) 0.0025(9) 0.0180(9) 0.0020(9)
C1C 0.0348(13) 0.0406(14) 0.0825(19) 0.0066(13) 0.0136(13) 0.0128(11)
C1D 0.0531(19) 0.062(2) 0.116(3) 0.0111(19) -0.0204(19) 0.0080(15)
N1 0.0327(9) 0.0300(9) 0.0276(8) -0.0030(7) 0.0111(7) -0.0043(7)
O1A 0.0556(10) 0.0382(9) 0.0505(9) -0.0087(7) 0.0199(8) 0.0104(8)
O1B 0.0298(8) 0.0386(9) 0.0519(9) -0.0051(7) 0.0061(7) 0.0089(7)
C2 0.0366(11) 0.0280(11) 0.0290(10) -0.0024(8) 0.0093(9) -0.0043(9)
C2A 0.0264(10) 0.0241(10) 0.0280(9) -0.0019(7) 0.0074(8) 0.0007(8)
C2B 0.0283(10) 0.0301(11) 0.0311(10) 0.0001(8) 0.0122(8) 0.0031(8)
C2C 0.0539(14) 0.0305(12) 0.0372(12) 0.0100(9) 0.0166(10) 0.0086(10)
C2D 0.0471(13) 0.0338(12) 0.0482(13) 0.0064(10) 0.0161(11) -0.0001(10)
N2 0.0246(8) 0.0279(8) 0.0269(8) -0.0028(7) 0.0070(6) -0.0028(7)
O2 0.0353(8) 0.0601(10) 0.0315(8) -0.0100(7) 0.0072(6) -0.0106(7)
O2A 0.0556(10) 0.0392(9) 0.0297(8) 0.0001(6) 0.0039(7) 0.0102(8)
O2B 0.0415(8) 0.0263(7) 0.0316(7) 0.0028(6) 0.0133(6) 0.0028(6)
C3 0.0286(10) 0.0265(10) 0.0329(10) -0.0048(8) 0.0103(8) -0.0033(8)
C3A 0.0256(9) 0.0245(10) 0.0268(9) -0.0008(7) 0.0082(7) 0.0006(8)
C3B 0.0277(10) 0.0331(12) 0.0311(10) 0.0035(8) 0.0087(8) 0.0009(8)
C3C 0.082(2) 0.104(3) 0.0378(14) 0.0306(16) -0.0190(14) -0.0383(19)
C3D 0.0494(16) 0.081(2) 0.0626(17) 0.0181(15) 0.0041(14) -0.0027(15)
N3 0.0240(8) 0.0288(9) 0.0284(8) -0.0034(7) 0.0057(6) -0.0004(7)
O3A 0.0551(10) 0.0310(9) 0.0420(9) 0.0089(7) 0.0132(7) 0.0043(7)
O3B 0.0561(10) 0.0498(10) 0.0267(7) 0.0035(7) -0.0004(7) -0.0147(8)
C4 0.0257(10) 0.0279(10) 0.0340(10) 0.0051(8) 0.0052(8) -0.0024(8)
C4A 0.0286(10) 0.0264(10) 0.0334(10) 0.0017(8) 0.0116(8) 0.0021(8)
C4B 0.0541(15) 0.0394(13) 0.0440(13) 0.0058(11) 0.0269(11) 0.0088(11)
C4C 0.130(5) 0.068(3) 0.078(3) 0.029(3) 0.084(4) 0.013(3)
C4G 0.130(5) 0.068(3) 0.078(3) 0.029(3) 0.084(4) 0.013(3)
N4 0.0251(9) 0.0274(9) 0.0433(10) -0.0004(7) 0.0103(7) 0.0012(7)
O4 0.0303(8) 0.0451(9) 0.0389(8) -0.0038(7) 0.0023(6) -0.0047(7)
O4A 0.145(2) 0.0531(12) 0.0507(11) 0.0003(9) 0.0541(13) 0.0175(13)
O4B 0.0786(13) 0.0537(11) 0.0655(11) 0.0154(9) 0.0467(11) 0.0030(10)
C5 0.0276(11) 0.0349(12) 0.0536(13) 0.0047(10) 0.0140(10) 0.0036(9)
C5A 0.0273(10) 0.0308(11) 0.0424(11) -0.0005(9) 0.0134(9) 0.0058(8)
C6 0.0346(12) 0.0370(12) 0.0457(12) -0.0062(10) 0.0129(10) 0.0014(10)
C6A 0.0309(11) 0.0438(13) 0.0481(13) -0.0041(11) 0.0119(10) 0.0069(10)
C6B 0.0281(11) 0.0420(13) 0.0445(12) -0.0005(10) 0.0116(9) 0.0047(9)
C6C 0.0382(13) 0.0485(14) 0.0444(13) 0.0071(11) 0.0092(10) -0.0007(11)
C6D 0.0429(14) 0.0631(17) 0.0385(12) 0.0058(12) 0.0057(10) -0.0022(12)
C6E 0.0567(16) 0.0438(15) 0.0529(15) 0.0048(12) 0.0132(13) -0.0056(12)
C6F 0.0401(13) 0.0525(15) 0.0465(13) 0.0045(11) 0.0087(11) 0.0044(11)
N6 0.0366(10) 0.0406(11) 0.0485(11) -0.0098(9) 0.0125(9) -0.0027(8)
N6D 0.0521(13) 0.0567(14) 0.0474(12) -0.0018(10) 0.0135(10) -0.0128(10)
O6A 0.0362(9) 0.0665(12) 0.0544(10) -0.0141(9) 0.0162(8) 0.0011(8)
C7 0.0544(15) 0.0456(14) 0.0370(12) -0.0009(10) 0.0035(11) -0.0026(12)
C8 0.0678(17) 0.0418(14) 0.0393(13) 0.0056(10) 0.0084(12) -0.0061(12)
C9 0.0494(14) 0.0324(12) 0.0394(12) -0.0002(9) 0.0128(10) -0.0010(10)
C9A 0.0313(11) 0.0308(11) 0.0361(11) -0.0019(8) 0.0114(9) 0.0060(8)
C9B 0.085(3) 0.060(2) 0.060(2) 0.0124(18) 0.014(2) -0.027(2)
O9 0.0819(14) 0.0407(10) 0.0441(9) 0.0021(8) 0.0103(9) -0.0234(9)
C10 0.0311(11) 0.0280(11) 0.0365(11) -0.0025(8) 0.0114(9) 0.0047(8)
N10 0.0277(9) 0.0223(8) 0.0368(9) 0.0008(7) 0.0110(7) 0.0014(7)
C11 0.0291(10) 0.0256(10) 0.0277(9) -0.0044(8) 0.0088(8) -0.0012(8)
N11 0.0253(8) 0.0249(8) 0.0326(8) -0.0007(7) 0.0103(7) 0.0001(7)
O11 0.0370(8) 0.0243(7) 0.0479(9) -0.0030(6) 0.0162(7) -0.0051(6)
C12 0.0225(9) 0.0304(11) 0.0299(10) -0.0057(8) 0.0060(8) -0.0007(8)
N12 0.0290(8) 0.0233(8) 0.0314(8) -0.0034(7) 0.0118(7) -0.0013(7)
C13 0.0222(9) 0.0289(11) 0.0328(10) -0.0006(8) 0.0079(8) -0.0004(8)
N13 0.0331(9) 0.0245(8) 0.0305(8) -0.0001(7) 0.0123(7) -0.0017(7)
O13 0.0417(9) 0.0270(8) 0.0504(9) -0.0059(6) 0.0215(7) -0.0067(6)
C14 0.0302(11) 0.0337(11) 0.0334(10) 0.0019(8) 0.0128(8) -0.0027(9)
C14A 0.0304(10) 0.0356(11) 0.0311(10) -0.0005(8) 0.0136(8) -0.0002(9)
C15 0.0360(12) 0.0354(12) 0.0382(11) 0.0005(9) 0.0152(9) -0.0023(9)
C15A 0.0535(15) 0.0343(13) 0.0616(15) -0.0010(11) 0.0138(13) -0.0020(11)
O15 0.0405(9) 0.0336(9) 0.0534(9) 0.0077(7) 0.0088(7) -0.0046(7)
C16 0.0403(12) 0.0412(13) 0.0408(12) 0.0068(10) 0.0124(10) 0.0047(10)
C17 0.0339(11) 0.0481(14) 0.0360(11) 0.0038(10) 0.0088(9) 0.0052(10)
C18 0.0308(11) 0.0409(12) 0.0330(10) -0.0051(9) 0.0123(9) -0.0029(9)
C18A 0.0313(10) 0.0346(11) 0.0296(10) -0.0031(8) 0.0134(8) -0.0017(9)
C18B 0.0375(13) 0.0513(15) 0.0418(13) -0.0059(11) 0.0081(10) 0.0004(11)
C18C 0.0352(12) 0.0498(14) 0.0464(13) -0.0148(11) 0.0112(10) 0.0000(10)
C18D 0.0508(17) 0.107(3) 0.0429(15) -0.0089(15) 0.0083(12) -0.0193(16)
C18E 0.0446(16) 0.129(3) 0.0478(16) -0.0173(18) 0.0063(13) -0.0199(18)
C18F 0.0547(17) 0.0495(16) 0.082(2) -0.0057(15) 0.0179(15) -0.0076(13)
C18G 0.0407(14) 0.0485(15) 0.0656(17) -0.0018(13) 0.0021(12) -0.0024(11)
N18 0.0359(10) 0.0451(11) 0.0366(10) -0.0035(8) 0.0091(8) -0.0057(8)
N18E 0.0470(13) 0.0771(17) 0.0654(15) -0.0294(13) 0.0163(12) -0.0126(12)
O18A 0.0666(13) 0.0864(15) 0.0394(10) -0.0053(9) 0.0142(9) -0.0207(11)
O21 0.136(5) 0.128(4) 0.186(6) 0.042(4) 0.089(4) 0.026(4)

loop_
_atom_type_symbol
_atom_type_description
_atom_type_scat_dispersion_real
_atom_type_scat_dispersion_imag
_atom_type_scat_source
C C 0.0033 0.0016 'International Tables Vol C Tables 4.2.6.8 and 6.1.1.4'
H H 0.0000 0.0000 'International Tables Vol C Tables 4.2.6.8 and 6.1.1.4'
N N 0.0061 0.0033 'International Tables Vol C Tables 4.2.6.8 and 6.1.1.4'
O O 0.0106 0.0060 'International Tables Vol C Tables 4.2.6.8 and 6.1.1.4'

loop_
_geom_angle_atom_site_label_1
_geom_angle_atom_site_label_2
_geom_angle_atom_site_label_3
_geom_angle
_geom_angle_site_symmetry_3
N1 C1 C18A 113.56(17) .
N1 C1 H1A 108.9 .
C18A C1 H1A 108.9 .
N1 C1 H1B 108.9 .
C18A C1 H1B 108.9 .
H1A C1 H1B 107.7 .
N13 C1A N1 114.03(16) .
N13 C1A C1B 109.86(16) .
N1 C1A C1B 111.47(16) .
N13 C1A C2A 102.69(15) .
N1 C1A C2A 103.78(15) .
C1B C1A C2A 114.70(15) .
O1A C1B O1B 127.0(2) .
O1A C1B C1A 124.08(19) .
O1B C1B C1A 108.90(17) .
C1D C1C O1B 108.2(2) .
C1D C1C H1CA 110.0 .
O1B C1C H1CA 110.0 .
C1D C1C H1CB 110.0 .
O1B C1C H1CB 110.0 .
H1CA C1C H1CB 108.4 .
C1C C1D H1DA 109.5 .
C1C C1D H1DB 109.5 .
H1DA C1D H1DB 109.5 .
C1C C1D H1DC 109.5 .
H1DA C1D H1DC 109.5 .
H1DB C1D H1DC 109.5 .
C2 N1 C1A 111.93(16) .
C2 N1 C1 120.94(17) .
C1A N1 C1 120.18(17) .
C1B O1B C1C 117.65(18) .
O2 C2 N1 125.57(19) .
O2 C2 N2 125.2(2) .
N1 C2 N2 109.21(17) .
N12 C2A N2 114.29(15) .
N12 C2A C2B 112.87(15) .
N2 C2A C2B 110.81(16) .
N12 C2A C1A 102.72(15) .
N2 C2A C1A 102.11(14) .
C2B C2A C1A 113.34(15) .
O2A C2B O2B 126.10(19) .
O2A C2B C2A 125.24(18) .
O2B C2B C2A 108.65(16) .
O2B C2C C2D 107.80(17) .
O2B C2C H2CA 110.1 .
C2D C2C H2CA 110.1 .
O2B C2C H2CB 110.1 .
C2D C2C H2CB 110.1 .
H2CA C2C H2CB 108.5 .
C2C C2D H2DA 109.5 .
C2C C2D H2DB 109.5 .
H2DA C2D H2DB 109.5 .
C2C C2D H2DC 109.5 .
H2DA C2D H2DC 109.5 .
H2DB C2D H2DC 109.5 .
C2 N2 C3 120.06(16) .
C2 N2 C2A 111.63(16) .
C3 N2 C2A 123.02(15) .
C2B O2B C2C 116.33(15) .
N3 C3 N2 114.44(16) .
N3 C3 H3A 108.7 .
N2 C3 H3A 108.7 .
N3 C3 H3B 108.7 .
N2 C3 H3B 108.7 .
H3A C3 H3B 107.6 .
N3 C3A N11 114.41(16) .
N3 C3A C3B 111.70(15) .
N11 C3A C3B 112.42(15) .
N3 C3A C4A 102.05(14) .
N11 C3A C4A 102.29(15) .
C3B C3A C4A 113.20(16) .
O3A C3B O3B 126.61(19) .
O3A C3B C3A 123.16(18) .
O3B C3B C3A 110.23(17) .
C3D C3C O3B 109.9(2) .
C3D C3C H3CA 109.7 .
O3B C3C H3CA 109.7 .
C3D C3C H3CB 109.7 .
O3B C3C H3CB 109.7 .
H3CA C3C H3CB 108.2 .
C3C C3D H3DA 109.5 .
C3C C3D H3DB 109.5 .
H3DA C3D H3DB 109.5 .
C3C C3D H3DC 109.5 .
H3DA C3D H3DC 109.5 .
H3DB C3D H3DC 109.5 .
C4 N3 C3A 112.83(16) .
C4 N3 C3 120.05(16) .
C3A N3 C3 126.80(15) .
C3B O3B C3C 116.8(2) .
O4 C4 N4 126.05(19) .
O4 C4 N3 125.5(2) .
N4 C4 N3 108.46(16) .
N10 C4A N4 113.64(16) .
N10 C4A C4B 109.87(17) .
N4 C4A C4B 111.66(18) .
N10 C4A C3A 103.08(16) .
N4 C4A C3A 103.04(15) .
C4B C4A C3A 115.22(16) .
O4A C4B O4B 125.5(2) .
O4A C4B C4A 122.7(2) .
O4B C4B C4A 111.7(2) .
C4D C4C O4B 113.0(6) .
C4D C4C H4CA 109.0 .
O4B C4C H4CA 109.0 .
C4D C4C H4CB 109.0 .
O4B C4C H4CB 109.0 .
H4CA C4C H4CB 107.8 .
C4C C4D H4DA 109.5 .
C4C C4D H4DB 109.5 .
H4DA C4D H4DB 109.5 .
C4C C4D H4DC 109.5 .
H4DA C4D H4DC 109.5 .
H4DB C4D H4DC 109.5 .
C4F C4E O4B 128.7(19) .
C4F C4E H4E1 105.1 .
O4B C4E H4E1 105.1 .
C4F C4E H4E2 105.1 .
O4B C4E H4E2 105.1 .
H4E1 C4E H4E2 105.9 .
C4E C4F H4F1 109.5 .
C4E C4F H4F2 109.5 .
H4F1 C4F H4F2 109.5 .
C4E C4F H4F3 109.5 .
H4F1 C4F H4F3 109.5 .
H4F2 C4F H4F3 109.5 .
C4H C4G O4B 115.2(15) .
C4H C4G H4G1 108.5 .
O4B C4G H4G1 108.5 .
C4H C4G H4G2 108.5 .
O4B C4G H4G2 108.5 .
H4G1 C4G H4G2 107.5 .
C4G C4H H4H1 109.5 .
C4G C4H H4H2 109.5 .
H4H1 C4H H4H2 109.5 .
C4G C4H H4H3 109.5 .
H4H1 C4H H4H3 109.5 .
H4H2 C4H H4H3 109.5 .
C4 N4 C4A 112.67(16) .
C4 N4 C5 120.80(17) .
C4A N4 C5 123.02(17) .
C4B O4B C4G 111.0(6) .
C4B O4B C4C 114.3(3) .
C4G O4B C4C 3.3(7) .
C4B O4B C4E 123.9(11) .
C4G O4B C4E 29.2(11) .
C4C O4B C4E 27.1(10) .
N4 C5 C5A 114.28(18) .
N4 C5 H5A 108.7 .
C5A C5 H5A 108.7 .
N4 C5 H5B 108.7 .
C5A C5 H5B 108.7 .
H5A C5 H5B 107.6 .
C9A C5A C6 118.8(2) .
C9A C5A C5 120.03(19) .
C6 C5A C5 121.2(2) .
C7 C6 C5A 119.7(2) .
C7 C6 N6 117.1(2) .
C5A C6 N6 123.1(2) .
O6A C6A N6 123.7(2) .
O6A C6A C6B 120.4(2) .
N6 C6A C6B 115.9(2) .
C6C C6B C6F 118.0(2) .
C6C C6B C6A 123.4(2) .
C6F C6B C6A 118.5(2) .
C6B C6C C6D 119.1(2) .
C6B C6C H6CA 120.5 .
C6D C6C H6CA 120.5 .
N6D C6D C6C 123.9(2) .
N6D C6D H6DA 118.0 .
C6C C6D H6DA 118.0 .
N6D C6E C6F 124.4(2) .
N6D C6E H6EA 117.8 .
C6F C6E H6EA 117.8 .
C6E C6F C6B 118.2(2) .
C6E C6F H6FA 120.9 .
C6B C6F H6FA 120.9 .
C6A N6 C6 126.3(2) .
C6A N6 H6A 116.9 .
C6 N6 H6A 116.9 .
C6E N6D C6D 116.3(2) .
C8 C7 C6 121.4(2) .
C8 C7 H7A 119.3 .
C6 C7 H7A 119.3 .
C7 C8 C9 119.7(2) .
C7 C8 H8A 120.1 .
C9 C8 H8A 120.1 .
O9 C9 C8 122.7(2) .
O9 C9 C9A 117.15(19) .
C8 C9 C9A 120.1(2) .
C9 C9A C5A 120.31(19) .
C9 C9A C10 117.81(19) .
C5A C9A C10 121.82(19) .
O9 C9B H9BA 109.5 .
O9 C9B H9BB 109.5 .
H9BA C9B H9BB 109.5 .
O9 C9B H9BC 109.5 .
H9BA C9B H9BC 109.5 .
H9BB C9B H9BC 109.5 .
O9 C9C H9C1 109.5 .
O9 C9C H9C2 109.5 .
H9C1 C9C H9C2 109.5 .
O9 C9C H9C3 109.5 .
H9C1 C9C H9C3 109.5 .
H9C2 C9C H9C3 109.5 .
C9C O9 C9 122.2(8) .
C9C O9 C9B 38.8(8) .
C9 O9 C9B 120.5(2) .
N10 C10 C9A 114.55(16) .
N10 C10 H10A 108.6 .
C9A C10 H10A 108.6 .
N10 C10 H10B 108.6 .
C9A C10 H10B 108.6 .
H10A C10 H10B 107.6 .
C11 N10 C4A 113.72(16) .
C11 N10 C10 124.35(17) .
C4A N10 C10 121.30(17) .
O11 C11 N10 126.55(18) .
O11 C11 N11 125.58(19) .
N10 C11 N11 107.87(16) .
C11 N11 C3A 112.66(16) .
C11 N11 C12 120.48(16) .
C3A N11 C12 125.47(16) .
N11 C12 N12 115.42(15) .
N11 C12 H12A 108.4 .
N12 C12 H12A 108.4 .
N11 C12 H12B 108.4 .
N12 C12 H12B 108.4 .
H12A C12 H12B 107.5 .
C13 N12 C2A 112.13(16) .
C13 N12 C12 120.83(16) .
C2A N12 C12 126.96(16) .
O13 C13 N13 126.22(19) .
O13 C13 N12 125.69(19) .
N13 C13 N12 108.07(17) .
C13 N13 C1A 113.37(16) .
C13 N13 C14 124.27(17) .
C1A N13 C14 122.27(16) .
N13 C14 C14A 111.95(17) .
N13 C14 H14A 109.2 .
C14A C14 H14A 109.2 .
N13 C14 H14B 109.2 .
C14A C14 H14B 109.2 .
H14A C14 H14B 107.9 .
C15 C14A C18A 119.83(18) .
C15 C14A C14 120.03(18) .
C18A C14A C14 120.06(18) .
O15 C15 C14A 116.22(18) .
O15 C15 C16 123.6(2) .
C14A C15 C16 120.1(2) .
O15 C15A H15A 109.5 .
O15 C15A H15B 109.5 .
H15A C15A H15B 109.5 .
O15 C15A H15C 109.5 .
H15A C15A H15C 109.5 .
H15B C15A H15C 109.5 .
C15 O15 C15A 117.50(18) .
C17 C16 C15 119.8(2) .
C17 C16 H16A 120.1 .
C15 C16 H16A 120.1 .
C16 C17 C18 120.8(2) .
C16 C17 H17A 119.6 .
C18 C17 H17A 119.6 .
C17 C18 C18A 119.88(19) .
C17 C18 N18 120.82(19) .
C18A C18 N18 119.18(19) .
C18 C18A C14A 119.35(19) .
C18 C18A C1 121.45(19) .
C14A C18A C1 119.20(18) .
O18A C18B N18 123.2(2) .
O18A C18B C18C 120.5(2) .
N18 C18B C18C 116.3(2) .
C18G C18C C18D 117.2(2) .
C18G C18C C18B 124.9(2) .
C18D C18C C18B 117.9(3) .
C18E C18D C18C 119.0(3) .
C18E C18D H18A 120.5 .
C18C C18D H18A 120.5 .
N18E C18E C18D 124.5(3) .
N18E C18E H18B 117.7 .
C18D C18E H18B 117.7 .
N18E C18F C18G 124.4(3) .
N18E C18F H18C 117.8 .
C18G C18F H18C 117.8 .
C18C C18G C18F 119.1(3) .
C18C C18G H18D 120.4 .
C18F C18G H18D 120.4 .
C18B N18 C18 125.0(2) .
C18B N18 H18E 117.5 .
C18 N18 H18E 117.5 .
C18F N18E C18E 115.8(3) .
O31 O41 O41 101(4) 3_567
H32A C32 H32B 109.5 .
H32A C32 H32C 109.5 .
H32B C32 H32C 109.5 .

loop_
_geom_bond_atom_site_label_1
_geom_bond_atom_site_label_2
_geom_bond_distance
_geom_bond_site_symmetry_2
C1 N1 1.461(3) .
C1 C18A 1.512(3) .
C1 H1A 0.9900 .
C1 H1B 0.9900 .
C1A N13 1.439(3) .
C1A N1 1.442(2) .
C1A C1B 1.548(3) .
C1A C2A 1.577(3) .
C1B O1A 1.199(2) .
C1B O1B 1.311(3) .
C1C C1D 1.468(4) .
C1C O1B 1.476(3) .
C1C H1CA 0.9900 .
C1C H1CB 0.9900 .
C1D H1DA 0.9800 .
C1D H1DB 0.9800 .
C1D H1DC 0.9800 .
N1 C2 1.361(3) .
C2 O2 1.222(2) .
C2 N2 1.388(3) .
C2A N12 1.447(2) .
C2A N2 1.463(2) .
C2A C2B 1.540(3) .
C2B O2A 1.196(2) .
C2B O2B 1.327(2) .
C2C O2B 1.460(2) .
C2C C2D 1.490(3) .
C2C H2CA 0.9900 .
C2C H2CB 0.9900 .
C2D H2DA 0.9800 .
C2D H2DB 0.9800 .
C2D H2DC 0.9800 .
N2 C3 1.456(3) .
C3 N3 1.447(3) .
C3 H3A 0.9900 .
C3 H3B 0.9900 .
C3A N3 1.445(2) .
C3A N11 1.447(2) .
C3A C3B 1.551(3) .
C3A C4A 1.589(3) .
C3B O3A 1.196(2) .
C3B O3B 1.315(2) .
C3C C3D 1.435(4) .
C3C O3B 1.471(3) .
C3C H3CA 0.9900 .
C3C H3CB 0.9900 .
C3D H3DA 0.9800 .
C3D H3DB 0.9800 .
C3D H3DC 0.9800 .
N3 C4 1.378(2) .
C4 O4 1.217(2) .
C4 N4 1.357(3) .
C4A N10 1.434(3) .
C4A N4 1.440(3) .
C4A C4B 1.548(3) .
C4B O4A 1.189(3) .
C4B O4B 1.308(3) .
C4C C4D 1.296(9) .
C4C O4B 1.515(5) .
C4C H4CA 0.9900 .
C4C H4CB 0.9900 .
C4D H4DA 0.9800 .
C4D H4DB 0.9800 .
C4D H4DC 0.9800 .
C4E C4F 1.260(17) .
C4E O4B 1.530(15) .
C4E H4E1 0.9900 .
C4E H4E2 0.9900 .
C4F H4F1 0.9800 .
C4F H4F2 0.9800 .
C4F H4F3 0.9800 .
C4G C4H 1.215(16) .
C4G O4B 1.485(12) .
C4G H4G1 0.9900 .
C4G H4G2 0.9900 .
C4H H4H1 0.9800 .
C4H H4H2 0.9800 .
C4H H4H3 0.9800 .
N4 C5 1.464(3) .
C5 C5A 1.506(3) .
C5 H5A 0.9900 .
C5 H5B 0.9900 .
C5A C9A 1.399(3) .
C5A C6 1.407(3) .
C6 C7 1.387(3) .
C6 N6 1.433(3) .
C6A O6A 1.229(3) .
C6A N6 1.348(3) .
C6A C6B 1.503(3) .
C6B C6C 1.376(3) .
C6B C6F 1.387(3) .
C6C C6D 1.376(3) .
C6C H6CA 0.9500 .
C6D N6D 1.331(3) .
C6D H6DA 0.9500 .
C6E N6D 1.325(3) .
C6E C6F 1.380(3) .
C6E H6EA 0.9500 .
C6F H6FA 0.9500 .
N6 H6A 0.8800 .
C7 C8 1.368(3) .
C7 H7A 0.9500 .
C8 C9 1.393(3) .
C8 H8A 0.9500 .
C9 O9 1.373(3) .
C9 C9A 1.394(3) .
C9A C10 1.520(3) .
C9B O9 1.400(4) .
C9B H9BA 0.9800 .
C9B H9BB 0.9800 .
C9B H9BC 0.9800 .
C9C O9 1.260(13) .
C9C H9C1 0.9800 .
C9C H9C2 0.9800 .
C9C H9C3 0.9800 .
C10 N10 1.461(2) .
C10 H10A 0.9900 .
C10 H10B 0.9900 .
N10 C11 1.360(3) .
C11 O11 1.207(2) .
C11 N11 1.394(2) .
N11 C12 1.451(2) .
C12 N12 1.455(2) .
C12 H12A 0.9900 .
C12 H12B 0.9900 .
N12 C13 1.386(3) .
C13 O13 1.212(2) .
C13 N13 1.362(3) .
N13 C14 1.463(3) .
C14 C14A 1.504(3) .
C14 H14A 0.9900 .
C14 H14B 0.9900 .
C14A C15 1.391(3) .
C14A C18A 1.408(3) .
C15 O15 1.370(3) .
C15 C16 1.398(3) .
C15A O15 1.433(3) .
C15A H15A 0.9800 .
C15A H15B 0.9800 .
C15A H15C 0.9800 .
C16 C17 1.379(3) .
C16 H16A 0.9500 .
C17 C18 1.391(3) .
C17 H17A 0.9500 .
C18 C18A 1.398(3) .
C18 N18 1.426(3) .
C18B O18A 1.227(3) .
C18B N18 1.346(3) .
C18B C18C 1.507(3) .
C18C C18G 1.364(4) .
C18C C18D 1.382(4) .
C18D C18E 1.371(4) .
C18D H18A 0.9500 .
C18E N18E 1.325(4) .
C18E H18B 0.9500 .
C18F N18E 1.309(4) .
C18F C18G 1.391(4) .
C18F H18C 0.9500 .
C18G H18D 0.9500 .
N18 H18E 0.8800 .
O31 O41 1.07(6) .
O41 O41 1.47(3) 3_567
C32 H32A 0.9800 .
C32 H32B 0.9800 .
C32 H32C 0.9800 .

loop_
_geom_hbond_atom_site_label_D
_geom_hbond_atom_site_label_H
_geom_hbond_atom_site_label_A
_geom_hbond_distance_DH
_geom_hbond_distance_HA
_geom_hbond_distance_DA
_geom_hbond_angle_DHA
_geom_hbond_site_symmetry_A
N6 H6A O4 0.88 2.55 3.158(2) 127.3 3_566
N18 H18E O2 0.88 2.33 3.112(2) 148.6 .
